data_7719608
loop_
_publ_author_name
'Archer, Emma M.'
'Vigil, Correy R.'
'Galley, Shane S.'
'Jackson, Jessica A.'
'Shafer, Jenifer C.'

_publ_section_title
;
 Unveiling the interplay: comparing solvent extraction, structure, and
 stability constants in a phenanthroline diamide system with trivalent
 lanthanides.
;
_journal_issue 43
_journal_name_full 'Dalton transactions (Cambridge, England : 2003)'
_journal_page_first 16086
_journal_page_last 16094
_journal_paper_doi 10.1039/d5dt01636c
_journal_volume 54
_journal_year 2025
_chemical_formula_moiety 'C22 H26 Ce N7 O11'
_chemical_formula_sum 'C22 H26 Ce N7 O11'
_chemical_formula_weight 704.62
_chemical_name_systematic Ce_TEtDAPhen
_space_group_crystal_system monoclinic
_space_group_IT_number 14
_space_group_name_Hall '-P 2ybc'
_space_group_name_H-M_alt 'P 1 21/c 1'
_atom_sites_solution_hydrogens geom
_atom_sites_solution_primary dual
_audit_creation_date 2025-05-12
_audit_creation_method
;
Olex2 1.5
(compiled 2024.02.16 svn.r378c4104 for OlexSys, GUI svn.r6928)
;
_audit_update_record
;
2025-05-13 deposited with the CCDC.	2025-09-25 downloaded from the CCDC.
;
_cell_angle_alpha 90
_cell_angle_beta 96.587(2)
_cell_angle_gamma 90
_cell_formula_units_Z 4
_cell_length_a 9.7201(7)
_cell_length_b 17.5441(12)
_cell_length_c 15.8709(11)
_cell_measurement_reflns_used 9614
_cell_measurement_temperature 100
_cell_measurement_theta_max 23.605
_cell_measurement_theta_min 2.235
_cell_volume 2688.6(3)
_computing_cell_refinement 'SAINT V8.40B (?, 2016)'
_computing_data_reduction 'SAINT V8.40B (?, 2016)'
_computing_molecular_graphics 'Olex2 1.5 (Dolomanov et al., 2009)'
_computing_publication_material 'Olex2 1.5 (Dolomanov et al., 2009)'
_computing_structure_refinement 'SHELXL 2019/3 (Sheldrick, 2015)'
_computing_structure_solution 'SHELXT 2018/2 (Sheldrick, 2018)'
_diffrn_ambient_temperature 100
_diffrn_measured_fraction_theta_full 0.991
_diffrn_measured_fraction_theta_max 0.993
_diffrn_measurement_device_type 'Bruker D8 Venture'
_diffrn_radiation_type AgK\a
_diffrn_radiation_wavelength 0.56086
_diffrn_reflns_av_R_equivalents 0.0585
_diffrn_reflns_av_unetI/netI 0.0248
_diffrn_reflns_Laue_measured_fraction_full 0.991
_diffrn_reflns_Laue_measured_fraction_max 0.993
_diffrn_reflns_limit_h_max 13
_diffrn_reflns_limit_h_min -13
_diffrn_reflns_limit_k_max 25
_diffrn_reflns_limit_k_min -25
_diffrn_reflns_limit_l_max 22
_diffrn_reflns_limit_l_min -22
_diffrn_reflns_number 120568
_diffrn_reflns_point_group_measured_fraction_full 0.991
_diffrn_reflns_point_group_measured_fraction_max 0.993
_diffrn_reflns_theta_full 19.665
_diffrn_reflns_theta_max 23.631
_diffrn_reflns_theta_min 2.475
_diffrn_source_current 1.0
_diffrn_source_power 0.05
_diffrn_source_voltage 50.0
_exptl_absorpt_coefficient_mu 0.936
_exptl_absorpt_correction_T_max 0.7449
_exptl_absorpt_correction_T_min 0.5791
_exptl_absorpt_correction_type multi-scan
_exptl_absorpt_process_details
;
SADABS-2016/2 (Bruker,2016/2) was used for absorption correction.
wR2(int) was 0.1127 before and 0.0737 after correction.
The Ratio of minimum to maximum transmission is 0.7774.
The \l/2 correction factor is Not present.
;
_exptl_crystal_colour 'clear yellow'
_exptl_crystal_colour_lustre clear
_exptl_crystal_colour_primary yellow
_exptl_crystal_density_diffrn 1.741
_exptl_crystal_description block
_exptl_crystal_F_000 1412
_exptl_crystal_size_max 0.904
_exptl_crystal_size_mid 0.776
_exptl_crystal_size_min 0.634
_refine_diff_density_max 1.422
_refine_diff_density_min -0.926
_refine_diff_density_rms 0.079
_refine_ls_extinction_method none
_refine_ls_goodness_of_fit_ref 1.091
_refine_ls_hydrogen_treatment mixed
_refine_ls_matrix_type full
_refine_ls_number_parameters 398
_refine_ls_number_reflns 8170
_refine_ls_number_restraints 12
_refine_ls_restrained_S_all 1.094
_refine_ls_R_factor_all 0.0244
_refine_ls_R_factor_gt 0.0230
_refine_ls_shift/su_max 0.005
_refine_ls_shift/su_mean 0.000
_refine_ls_structure_factor_coef Fsqd
_refine_ls_weighting_details 'w=1/[\s^2^(Fo^2^)+(0.0230P)^2^+1.8328P] where P=(Fo^2^+2Fc^2^)/3'
_refine_ls_weighting_scheme calc
_refine_ls_wR_factor_gt 0.0549
_refine_ls_wR_factor_ref 0.0559
_reflns_Friedel_coverage 0.000
_reflns_number_gt 7718
_reflns_number_total 8170
_reflns_threshold_expression 'I > 2\s(I)'
_cod_data_source_file d5dt01636c8.cif
_cod_data_source_block ag_ce_tetdaphen
_cod_depositor_comments 'Adding full bibliography for 7719600--7719609.cif.'
_cod_database_code 7719608
_shelx_shelxl_version_number 2019/3
_shelx_space_group_comment
;
The symmetry employed for this shelxl refinement is uniquely defined
by the following loop, which should always be used as a source of
symmetry information in preference to the above space-group names.
They are only intended as comments.
;
_shelx_estimated_absorpt_t_max 0.588
_shelx_estimated_absorpt_t_min 0.485
_olex2_refinement_description
;
1. Fixed Uiso
 At 1.2 times of:
  All C(H) groups, All C(H,H) groups, All C(H,H,H,H) groups
 At 1.5 times of:
  All C(H,H,H) groups, All C(H,H,H,H,H,H) groups
2. Restrained distances
 C19-C20 \\sim C19-C23
 with sigma of 0.02
 C20-H20A \\sim C23-H23A
 with sigma of 0.02
 C20-H20B \\sim C23-H23B
 with sigma of 0.02
 C20-H20C \\sim C23-H23C
 with sigma of 0.02
 C19-H20A \\sim C19-H23A
 with sigma of 0.04
 C19-H20B \\sim C19-H23B
 with sigma of 0.04
 C19-H20C \\sim C19-H23C
 with sigma of 0.04
 H20A-H20B \\sim H23A-H23B
 with sigma of 0.04
 H20A-H20C \\sim H23A-H23C
 with sigma of 0.04
 H20B-H20C \\sim H23B-H23C
 with sigma of 0.04
 N1-C00Z \\sim N1-C14
 with sigma of 0.02
 C00Z-C15 \\sim C14-C15
 with sigma of 0.02
3. Others
 Sof(H19C)=Sof(H19D)=Sof(C23)=Sof(H23A)=Sof(H23B)=Sof(H23C)=1-FVAR(1)
 Sof(H19A)=Sof(H19B)=Sof(C20)=Sof(H20A)=Sof(H20B)=Sof(H20C)=FVAR(1)
 Sof(H15D)=Sof(H15E)=Sof(H15F)=Sof(C14)=Sof(H14A)=Sof(H14B)=1-FVAR(2)
 Sof(C00Z)=Sof(H00A)=Sof(H00B)=Sof(H15A)=Sof(H15B)=Sof(H15C)=FVAR(2)
4.a Secondary CH2 refined with riding coordinates:
 C19(H19A,H19B), C19(H19C,H19D), C00Z(H00A,H00B), C16(H16A,H16B), C21(H21A,
 H21B), C14(H14A,H14B)
4.b Aromatic/amide H refined with riding coordinates:
 C3(H3), C2(H2), C11(H11), C5(H5), C6(H6), C10(H10)
4.c Idealised Me refined as rotating group:
 C17(H17A,H17B,H17C), C15(H15A,H15B,H15C), C15(H15D,H15E,H15F), C22(H22A,H22B,
 H22C), C20(H20A,H20B,H20C), C23(H23A,H23B,H23C)
;
_olex2_submission_special_instructions 'No special instructions were received'

loop_
_space_group_symop_operation_xyz
'x, y, z'
'-x, y+1/2, -z+1/2'
'-x, -y, -z'
'x, -y-1/2, z-1/2'

loop_
_atom_site_label
_atom_site_type_symbol
_atom_site_fract_x
_atom_site_fract_y
_atom_site_fract_z
_atom_site_U_iso_or_equiv
_atom_site_adp_type
_atom_site_occupancy
_atom_site_site_symmetry_order
_atom_site_calc_flag
_atom_site_refinement_flags_posn
_atom_site_refinement_flags_adp
_atom_site_refinement_flags_occupancy
_atom_site_disorder_assembly
_atom_site_disorder_group
Ce01 Ce 0.22486(2) 0.55686(2) 0.72393(2) 0.01497(3) Uani 1 1 d . . . . .
O10 O 0.13650(12) 0.47940(7) 0.59203(7) 0.0229(2) Uani 1 1 d . . . . .
O4 O 0.37856(13) 0.67832(7) 0.75931(8) 0.0266(2) Uani 1 1 d . . . . .
O7 O 0.12851(13) 0.61532(7) 0.85359(7) 0.0256(2) Uani 1 1 d . . . . .
N4 N 0.58280(14) 0.40567(8) 0.79627(8) 0.0219(2) Uani 1 1 d . . . . .
O9 O 0.01750(13) 0.46535(7) 0.69796(8) 0.0260(2) Uani 1 1 d . . . . .
O2 O 0.36618(12) 0.43752(6) 0.74039(7) 0.0195(2) Uani 1 1 d . . . . .
N2 N 0.25320(13) 0.64869(7) 0.58964(8) 0.0170(2) Uani 1 1 d . . . . .
O1 O 0.03344(13) 0.63788(7) 0.66474(8) 0.0277(2) Uani 1 1 d . . . . .
O11 O -0.04171(14) 0.40338(8) 0.58098(9) 0.0352(3) Uani 1 1 d . . . . .
O6 O 0.18133(14) 0.49570(7) 0.86619(8) 0.0269(2) Uani 1 1 d . . . . .
O3 O 0.44219(13) 0.57688(7) 0.83124(8) 0.0265(2) Uani 1 1 d . . . . .
O5 O 0.58656(14) 0.67086(9) 0.82628(12) 0.0466(4) Uani 1 1 d . . . . .
N7 N 0.03510(14) 0.44785(7) 0.62236(9) 0.0205(2) Uani 1 1 d . . . . .
O8 O 0.12838(17) 0.55912(8) 0.97596(8) 0.0363(3) Uani 1 1 d . . . . .
N5 N 0.47245(14) 0.64279(8) 0.80630(9) 0.0254(3) Uani 1 1 d . . . . .
N3 N 0.45035(13) 0.54527(7) 0.64499(8) 0.0165(2) Uani 1 1 d . . . . .
C1 C 0.15326(15) 0.69821(8) 0.56242(9) 0.0181(2) Uani 1 1 d . . . . .
C8 C 0.47416(15) 0.59075(8) 0.57941(9) 0.0169(2) Uani 1 1 d . . . . .
C3 C 0.28032(18) 0.74204(9) 0.45082(10) 0.0237(3) Uani 1 1 d . . . . .
H3 H 0.288238 0.773852 0.403175 0.028 Uiso 1 1 calc R U . . .
C7 C 0.36805(15) 0.64532(8) 0.54952(9) 0.0169(2) Uani 1 1 d . . . . .
C2 C 0.16365(17) 0.74546(9) 0.49177(10) 0.0229(3) Uani 1 1 d . . . . .
H2 H 0.090532 0.779396 0.472612 0.028 Uiso 1 1 calc R U . . .
N6 N 0.14517(15) 0.55647(8) 0.90106(9) 0.0224(3) Uani 1 1 d . . . . .
C11 C 0.66642(16) 0.48181(9) 0.63305(9) 0.0204(3) Uani 1 1 d . . . . .
H11 H 0.730424 0.442938 0.652382 0.025 Uiso 1 1 calc R U . . .
C12 C 0.54447(15) 0.49222(8) 0.67138(9) 0.0169(2) Uani 1 1 d . . . . .
N1 N -0.06950(15) 0.74372(9) 0.61112(11) 0.0304(3) Uani 1 1 d D . . . .
C18 C 0.49518(16) 0.44252(8) 0.74018(9) 0.0175(2) Uani 1 1 d . . . . .
C4 C 0.38828(17) 0.69161(8) 0.47912(9) 0.0204(3) Uani 1 1 d . . . . .
C5 C 0.51268(18) 0.68466(9) 0.43905(10) 0.0249(3) Uani 1 1 d . . . . .
H5 H 0.525513 0.716237 0.391957 0.030 Uiso 1 1 calc R U . . .
C13 C 0.03285(15) 0.69313(8) 0.61499(10) 0.0200(3) Uani 1 1 d . . . . .
C6 C 0.61211(18) 0.63376(9) 0.46739(10) 0.0246(3) Uani 1 1 d . . . . .
H6 H 0.694104 0.630277 0.440295 0.030 Uiso 1 1 calc R U . . .
C9 C 0.59460(16) 0.58502(9) 0.53802(9) 0.0198(3) Uani 1 1 d . . . . .
C19 C 0.73410(16) 0.41599(11) 0.81116(11) 0.0263(3) Uani 1 1 d D . . . .
H19A H 0.763798 0.420155 0.872774 0.032 Uiso 0.663(6) 1 calc R U P A 1
H19B H 0.760833 0.463469 0.783517 0.032 Uiso 0.663(6) 1 calc R U P A 1
H19C H 0.774966 0.401046 0.759260 0.032 Uiso 0.337(6) 1 calc R U P A 2
H19D H 0.771907 0.381363 0.857372 0.032 Uiso 0.337(6) 1 calc R U P A 2
C10 C 0.69184(16) 0.52880(9) 0.56700(10) 0.0215(3) Uani 1 1 d . . . . .
H10 H 0.774702 0.523235 0.541143 0.026 Uiso 1 1 calc R U . . .
C00Z C -0.0744(2) 0.82046(11) 0.57076(14) 0.0302(5) Uani 0.888(6) 1 d D . P B 1
H00A H -0.107680 0.857998 0.610355 0.036 Uiso 0.888(6) 1 calc R U P B 1
H00B H 0.020597 0.835422 0.560697 0.036 Uiso 0.888(6) 1 calc R U P B 1
C16 C -0.18108(18) 0.72923(11) 0.66526(14) 0.0345(4) Uani 1 1 d . . . . .
H16A H -0.194386 0.673584 0.670741 0.041 Uiso 1 1 calc R U . . .
H16B H -0.268882 0.751300 0.638061 0.041 Uiso 1 1 calc R U . . .
C17 C -0.1467(3) 0.76366(14) 0.75222(17) 0.0471(5) Uani 1 1 d . . . . .
H17A H -0.134360 0.818827 0.746920 0.071 Uiso 1 1 calc R U . . .
H17B H -0.060905 0.740982 0.779746 0.071 Uiso 1 1 calc R U . . .
H17C H -0.222350 0.753538 0.786487 0.071 Uiso 1 1 calc R U . . .
C15 C -0.1655(2) 0.82336(16) 0.48927(19) 0.0559(7) Uani 1 1 d D . . . .
H15A H -0.132419 0.786818 0.449439 0.084 Uiso 0.888(6) 1 calc R U P B 1
H15B H -0.163799 0.874853 0.465477 0.084 Uiso 0.888(6) 1 calc R U P B 1
H15C H -0.260384 0.810326 0.499023 0.084 Uiso 0.888(6) 1 calc R U P B 1
H15D H -0.133521 0.832145 0.433715 0.084 Uiso 0.112(6) 1 calc R U P B 2
H15E H -0.119974 0.859570 0.530482 0.084 Uiso 0.112(6) 1 calc R U P B 2
H15F H -0.266007 0.830527 0.484966 0.084 Uiso 0.112(6) 1 calc R U P B 2
C21 C 0.52399(18) 0.35655(11) 0.85878(12) 0.0311(4) Uani 1 1 d . . . . .
H21A H 0.586407 0.312632 0.872782 0.037 Uiso 1 1 calc R U . . .
H21B H 0.433347 0.336470 0.833505 0.037 Uiso 1 1 calc R U . . .
C22 C 0.5049(2) 0.39963(15) 0.93932(13) 0.0440(5) Uani 1 1 d . . . . .
H22A H 0.436542 0.440263 0.926481 0.066 Uiso 1 1 calc R U . . .
H22B H 0.593501 0.421975 0.962799 0.066 Uiso 1 1 calc R U . . .
H22C H 0.472364 0.364521 0.980788 0.066 Uiso 1 1 calc R U . . .
C20 C 0.8049(3) 0.34739(17) 0.77449(19) 0.0337(7) Uani 0.663(6) 1 d D . P A 1
H20A H 0.772933 0.342674 0.713870 0.050 Uiso 0.663(6) 1 calc DR U P A 1
H20B H 0.781475 0.300889 0.803952 0.050 Uiso 0.663(6) 1 calc DR U P A 1
H20C H 0.905480 0.354778 0.782218 0.050 Uiso 0.663(6) 1 calc DR U P A 1
C23 C 0.7795(5) 0.4992(3) 0.8352(3) 0.0309(13) Uani 0.337(6) 1 d D . P A 2
H23A H 0.767108 0.531337 0.784439 0.04(2) Uiso 0.337(6) 1 calc DR . P A 2
H23B H 0.877141 0.499468 0.858840 0.031(17) Uiso 0.337(6) 1 calc DR . P A 2
H23C H 0.722653 0.518937 0.877483 0.026(16) Uiso 0.337(6) 1 calc DR . P A 2
C14 C -0.1334(17) 0.7510(8) 0.5151(9) 0.037(5) Uani 0.112(6) 1 d D . P B 2
H14A H -0.066509 0.729787 0.478804 0.044 Uiso 0.112(6) 1 calc R U P B 2
H14B H -0.218399 0.719603 0.506392 0.044 Uiso 0.112(6) 1 calc R U P B 2

loop_
_atom_site_aniso_label
_atom_site_aniso_U_11
_atom_site_aniso_U_22
_atom_site_aniso_U_33
_atom_site_aniso_U_23
_atom_site_aniso_U_13
_atom_site_aniso_U_12
Ce01 0.01546(4) 0.01545(4) 0.01413(4) -0.00051(2) 0.00233(3) -0.00125(2)
O10 0.0207(5) 0.0289(6) 0.0196(5) -0.0034(4) 0.0044(4) -0.0038(4)
O4 0.0293(6) 0.0249(6) 0.0256(6) -0.0030(4) 0.0036(5) -0.0067(5)
O7 0.0321(6) 0.0230(5) 0.0227(5) -0.0031(4) 0.0071(4) -0.0008(5)
N4 0.0193(6) 0.0253(6) 0.0209(6) 0.0076(5) 0.0015(5) 0.0000(5)
O9 0.0244(5) 0.0311(6) 0.0236(5) -0.0044(5) 0.0080(4) -0.0085(5)
O2 0.0178(5) 0.0197(5) 0.0213(5) 0.0022(4) 0.0028(4) -0.0002(4)
N2 0.0187(5) 0.0158(5) 0.0163(5) -0.0013(4) 0.0013(4) -0.0005(4)
O1 0.0248(5) 0.0274(6) 0.0320(6) 0.0088(5) 0.0086(5) 0.0057(4)
O11 0.0332(7) 0.0355(7) 0.0351(7) -0.0110(6) -0.0036(5) -0.0134(5)
O6 0.0371(6) 0.0227(5) 0.0224(5) 0.0014(4) 0.0095(5) -0.0006(5)
O3 0.0262(6) 0.0310(6) 0.0213(5) -0.0032(5) -0.0007(4) -0.0014(5)
O5 0.0226(6) 0.0412(8) 0.0746(11) -0.0230(8) -0.0008(7) -0.0090(6)
N7 0.0188(6) 0.0201(6) 0.0223(6) -0.0015(4) 0.0005(5) -0.0011(4)
O8 0.0449(8) 0.0482(9) 0.0173(6) -0.0027(5) 0.0104(5) -0.0039(6)
N5 0.0214(6) 0.0291(7) 0.0260(6) -0.0127(5) 0.0038(5) -0.0040(5)
N3 0.0184(5) 0.0173(5) 0.0137(5) 0.0000(4) 0.0020(4) -0.0011(4)
C1 0.0209(6) 0.0154(6) 0.0175(6) -0.0018(5) 0.0001(5) -0.0004(5)
C8 0.0197(6) 0.0167(6) 0.0145(6) 0.0000(5) 0.0032(5) 0.0002(5)
C3 0.0317(8) 0.0187(6) 0.0209(7) 0.0046(5) 0.0045(6) 0.0036(6)
C7 0.0217(6) 0.0147(6) 0.0144(6) -0.0003(4) 0.0027(5) 0.0005(5)
C2 0.0273(7) 0.0182(6) 0.0231(7) 0.0027(5) 0.0017(6) 0.0036(5)
N6 0.0212(6) 0.0284(7) 0.0182(6) -0.0028(5) 0.0043(5) -0.0046(5)
C11 0.0202(6) 0.0237(7) 0.0176(6) 0.0016(5) 0.0033(5) 0.0033(5)
C12 0.0176(6) 0.0190(6) 0.0144(6) 0.0011(5) 0.0022(5) 0.0002(5)
N1 0.0221(6) 0.0299(7) 0.0402(8) 0.0083(6) 0.0071(6) 0.0062(5)
C18 0.0189(6) 0.0177(6) 0.0160(6) 0.0017(5) 0.0023(5) -0.0001(5)
C4 0.0271(7) 0.0162(6) 0.0182(6) 0.0006(5) 0.0040(5) 0.0015(5)
C5 0.0333(8) 0.0220(7) 0.0213(7) 0.0049(5) 0.0109(6) 0.0031(6)
C13 0.0190(6) 0.0179(6) 0.0225(7) -0.0011(5) 0.0001(5) -0.0002(5)
C6 0.0308(8) 0.0236(7) 0.0215(7) 0.0037(6) 0.0115(6) 0.0033(6)
C9 0.0223(6) 0.0202(6) 0.0176(6) 0.0013(5) 0.0052(5) 0.0006(5)
C19 0.0186(7) 0.0357(9) 0.0244(7) 0.0088(6) 0.0015(5) 0.0012(6)
C10 0.0218(7) 0.0254(7) 0.0183(6) 0.0017(5) 0.0065(5) 0.0033(5)
C00Z 0.0270(9) 0.0221(9) 0.0424(12) 0.0052(8) 0.0070(8) 0.0062(7)
C16 0.0216(7) 0.0330(9) 0.0510(11) 0.0096(8) 0.0126(7) 0.0061(6)
C17 0.0447(12) 0.0412(11) 0.0608(14) -0.0073(10) 0.0289(11) -0.0015(9)
C15 0.0296(10) 0.0634(16) 0.0736(18) 0.0363(14) 0.0012(10) 0.0097(10)
C21 0.0243(7) 0.0364(9) 0.0324(8) 0.0203(7) 0.0026(6) -0.0005(6)
C22 0.0352(10) 0.0697(15) 0.0285(9) 0.0198(10) 0.0099(7) 0.0042(10)
C20 0.0272(12) 0.0373(15) 0.0374(15) 0.0181(11) 0.0077(10) 0.0097(11)
C23 0.022(2) 0.045(3) 0.025(2) 0.005(2) 0.0003(17) -0.006(2)
C14 0.024(7) 0.046(10) 0.039(9) -0.011(8) -0.002(6) -0.009(7)

loop_
_atom_type_symbol
_atom_type_description
_atom_type_scat_dispersion_real
_atom_type_scat_dispersion_imag
_atom_type_scat_source
C C 0.0013 0.0009 'International Tables Vol C Tables 4.2.6.8 and 6.1.1.4'
H H 0.0000 0.0000 'International Tables Vol C Tables 4.2.6.8 and 6.1.1.4'
Ce Ce -0.5372 1.7475 'International Tables Vol C Tables 4.2.6.8 and 6.1.1.4'
N N 0.0030 0.0020 'International Tables Vol C Tables 4.2.6.8 and 6.1.1.4'
O O 0.0058 0.0036 'International Tables Vol C Tables 4.2.6.8 and 6.1.1.4'

loop_
_geom_angle_atom_site_label_1
_geom_angle_atom_site_label_2
_geom_angle_atom_site_label_3
_geom_angle
_geom_angle_site_symmetry_1
_geom_angle_site_symmetry_3
_geom_angle_publ_flag
O10 Ce01 O4 137.30(4) . . ?
O10 Ce01 O7 138.38(4) . . ?
O10 Ce01 O9 49.80(4) . . ?
O10 Ce01 N2 74.18(4) . . ?
O10 Ce01 O6 114.94(4) . . ?
O10 Ce01 O3 141.65(4) . . ?
O10 Ce01 N7 24.92(4) . . ?
O10 Ce01 N3 77.94(4) . . ?
O10 Ce01 N6 131.79(4) . . ?
O4 Ce01 N2 65.12(4) . . ?
O4 Ce01 N7 158.92(4) . . ?
O4 Ce01 N3 71.51(4) . . ?
O4 Ce01 N6 90.18(4) . . ?
O7 Ce01 O4 75.85(4) . . ?
O7 Ce01 O9 91.52(4) . . ?
O7 Ce01 N2 118.14(4) . . ?
O7 Ce01 O6 49.72(4) . . ?
O7 Ce01 O3 76.30(4) . . ?
O7 Ce01 N7 115.28(4) . . ?
O7 Ce01 N3 143.61(4) . . ?
O7 Ce01 N6 25.01(4) . . ?
O9 Ce01 O4 163.07(4) . . ?
O9 Ce01 N2 113.16(4) . . ?
O9 Ce01 O6 71.11(4) . . ?
O9 Ce01 O3 139.24(4) . . ?
O9 Ce01 N7 24.88(4) . . ?
O9 Ce01 N3 123.42(4) . . ?
O9 Ce01 N6 82.36(4) . . ?
O2 Ce01 O10 76.69(4) . . ?
O2 Ce01 O4 111.39(4) . . ?
O2 Ce01 O7 119.77(4) . . ?
O2 Ce01 O9 84.56(4) . . ?
O2 Ce01 N2 118.39(4) . . ?
O2 Ce01 O6 72.75(4) . . ?
O2 Ce01 O3 69.32(4) . . ?
O2 Ce01 N7 79.55(4) . . ?
O2 Ce01 N3 60.78(4) . . ?
O2 Ce01 N6 95.62(4) . . ?
N2 Ce01 N7 93.91(4) . . ?
N2 Ce01 N6 142.98(4) . . ?
O1 Ce01 O10 79.93(4) . . ?
O1 Ce01 O4 89.98(4) . . ?
O1 Ce01 O7 75.18(4) . . ?
O1 Ce01 O9 75.72(4) . . ?
O1 Ce01 O2 155.84(4) . . ?
O1 Ce01 N2 59.56(4) . . ?
O1 Ce01 O6 112.63(4) . . ?
O1 Ce01 O3 134.79(4) . . ?
O1 Ce01 N7 76.69(4) . . ?
O1 Ce01 N3 119.80(4) . . ?
O1 Ce01 N6 95.43(4) . . ?
O6 Ce01 O4 107.27(4) . . ?
O6 Ce01 N2 167.83(4) . . ?
O6 Ce01 O3 71.51(4) . . ?
O6 Ce01 N7 93.02(4) . . ?
O6 Ce01 N3 127.51(4) . . ?
O6 Ce01 N6 24.85(4) . . ?
O3 Ce01 O4 49.15(4) . . ?
O3 Ce01 N2 106.78(4) . . ?
O3 Ce01 N7 148.07(4) . . ?
O3 Ce01 N3 70.38(4) . . ?
O3 Ce01 N6 70.23(4) . . ?
N7 Ce01 N6 107.07(4) . . ?
N3 Ce01 N2 60.69(4) . . ?
N3 Ce01 N7 100.83(4) . . ?
N3 Ce01 N6 139.29(4) . . ?
N7 O10 Ce01 97.09(8) . . ?
N5 O4 Ce01 94.58(9) . . ?
N6 O7 Ce01 96.70(9) . . ?
C18 N4 C19 126.84(13) . . ?
C18 N4 C21 117.80(13) . . ?
C19 N4 C21 114.81(13) . . ?
N7 O9 Ce01 96.56(9) . . ?
C18 O2 Ce01 118.50(9) . . ?
C1 N2 Ce01 120.30(10) . . ?
C1 N2 C7 119.07(13) . . ?
C7 N2 Ce01 120.63(9) . . ?
C13 O1 Ce01 129.98(10) . . ?
N6 O6 Ce01 96.53(9) . . ?
N5 O3 Ce01 96.87(9) . . ?
O10 N7 Ce01 57.99(7) . . ?
O9 N7 Ce01 58.55(7) . . ?
O9 N7 O10 116.54(12) . . ?
O11 N7 Ce01 179.79(13) . . ?
O11 N7 O10 121.87(14) . . ?
O11 N7 O9 121.58(14) . . ?
O4 N5 Ce01 60.46(8) . . ?
O3 N5 Ce01 58.40(8) . . ?
O3 N5 O4 116.94(13) . . ?
O5 N5 Ce01 166.39(12) . . ?
O5 N5 O4 121.53(16) . . ?
O5 N5 O3 121.53(16) . . ?
C8 N3 Ce01 122.80(9) . . ?
C12 N3 Ce01 118.52(9) . . ?
C12 N3 C8 118.68(13) . . ?
N2 C1 C2 121.61(14) . . ?
N2 C1 C13 111.23(12) . . ?
C2 C1 C13 127.13(13) . . ?
N3 C8 C7 117.66(13) . . ?
N3 C8 C9 122.76(13) . . ?
C9 C8 C7 119.54(13) . . ?
C2 C3 H3 119.9 . . ?
C2 C3 C4 120.23(15) . . ?
C4 C3 H3 119.9 . . ?
N2 C7 C8 118.15(12) . . ?
N2 C7 C4 123.09(13) . . ?
C4 C7 C8 118.75(13) . . ?
C1 C2 H2 120.3 . . ?
C3 C2 C1 119.38(15) . . ?
C3 C2 H2 120.3 . . ?
O7 N6 Ce01 58.29(7) . . ?
O6 N6 Ce01 58.62(8) . . ?
O6 N6 O7 116.38(13) . . ?
O8 N6 Ce01 172.42(12) . . ?
O8 N6 O7 121.48(14) . . ?
O8 N6 O6 122.13(15) . . ?
C12 C11 H11 120.5 . . ?
C10 C11 H11 120.5 . . ?
C10 C11 C12 119.04(14) . . ?
N3 C12 C11 122.36(13) . . ?
N3 C12 C18 111.34(12) . . ?
C11 C12 C18 126.07(13) . . ?
C13 N1 C00Z 127.60(15) . . ?
C13 N1 C16 116.91(15) . . ?
C13 N1 C14 107.9(6) . . ?
C16 N1 C00Z 114.55(15) . . ?
C16 N1 C14 109.9(7) . . ?
N4 C18 C12 122.09(13) . . ?
O2 C18 N4 121.84(14) . . ?
O2 C18 C12 116.06(13) . . ?
C3 C4 C7 116.60(14) . . ?
C3 C4 C5 123.22(14) . . ?
C7 C4 C5 120.17(14) . . ?
C4 C5 H5 119.5 . . ?
C6 C5 C4 120.97(14) . . ?
C6 C5 H5 119.5 . . ?
O1 C13 C1 116.45(13) . . ?
O1 C13 N1 119.75(15) . . ?
N1 C13 C1 123.80(14) . . ?
C5 C6 H6 119.7 . . ?
C5 C6 C9 120.54(15) . . ?
C9 C6 H6 119.7 . . ?
C8 C9 C6 120.03(14) . . ?
C10 C9 C8 117.40(13) . . ?
C10 C9 C6 122.53(14) . . ?
N4 C19 H19A 109.9 . . ?
N4 C19 H19B 109.9 . . ?
N4 C19 H19C 108.8 . . ?
N4 C19 H19D 108.8 . . ?
N4 C19 C20 109.01(17) . . ?
N4 C19 C23 113.8(2) . . ?
H19A C19 H19B 108.3 . . ?
H19C C19 H19D 107.7 . . ?
C20 C19 H19A 109.9 . . ?
C20 C19 H19B 109.9 . . ?
C23 C19 H19C 108.8 . . ?
C23 C19 H19D 108.8 . . ?
C11 C10 C9 119.73(14) . . ?
C11 C10 H10 120.1 . . ?
C9 C10 H10 120.1 . . ?
N1 C00Z H00A 109.0 . . ?
N1 C00Z H00B 109.0 . . ?
H00A C00Z H00B 107.8 . . ?
C15 C00Z N1 113.12(19) . . ?
C15 C00Z H00A 109.0 . . ?
C15 C00Z H00B 109.0 . . ?
N1 C16 H16A 109.4 . . ?
N1 C16 H16B 109.4 . . ?
N1 C16 C17 111.21(17) . . ?
H16A C16 H16B 108.0 . . ?
C17 C16 H16A 109.4 . . ?
C17 C16 H16B 109.4 . . ?
C16 C17 H17A 109.5 . . ?
C16 C17 H17B 109.5 . . ?
C16 C17 H17C 109.5 . . ?
H17A C17 H17B 109.5 . . ?
H17A C17 H17C 109.5 . . ?
H17B C17 H17C 109.5 . . ?
C00Z C15 H15A 109.5 . . ?
C00Z C15 H15B 109.5 . . ?
C00Z C15 H15C 109.5 . . ?
H15A C15 H15B 109.5 . . ?
H15A C15 H15C 109.5 . . ?
H15B C15 H15C 109.5 . . ?
H15D C15 H15E 109.5 . . ?
H15D C15 H15F 109.5 . . ?
H15E C15 H15F 109.5 . . ?
C14 C15 H15D 109.5 . . ?
C14 C15 H15E 109.5 . . ?
C14 C15 H15F 109.5 . . ?
N4 C21 H21A 109.3 . . ?
N4 C21 H21B 109.3 . . ?
N4 C21 C22 111.70(16) . . ?
H21A C21 H21B 107.9 . . ?
C22 C21 H21A 109.3 . . ?
C22 C21 H21B 109.3 . . ?
C21 C22 H22A 109.5 . . ?
C21 C22 H22B 109.5 . . ?
C21 C22 H22C 109.5 . . ?
H22A C22 H22B 109.5 . . ?
H22A C22 H22C 109.5 . . ?
H22B C22 H22C 109.5 . . ?
C19 C20 H20A 109.5 . . ?
C19 C20 H20B 109.5 . . ?
C19 C20 H20C 109.5 . . ?
H20A C20 H20B 109.5 . . ?
H20A C20 H20C 109.5 . . ?
H20B C20 H20C 109.5 . . ?
C19 C23 H23A 109.5 . . ?
C19 C23 H23B 109.5 . . ?
C19 C23 H23C 109.5 . . ?
H23A C23 H23B 109.5 . . ?
H23A C23 H23C 109.5 . . ?
H23B C23 H23C 109.5 . . ?
N1 C14 H14A 108.6 . . ?
N1 C14 H14B 108.6 . . ?
C15 C14 N1 114.7(10) . . ?
C15 C14 H14A 108.6 . . ?
C15 C14 H14B 108.6 . . ?
H14A C14 H14B 107.6 . . ?

loop_
_geom_bond_atom_site_label_1
_geom_bond_atom_site_label_2
_geom_bond_distance
_geom_bond_site_symmetry_2
_geom_bond_publ_flag
Ce01 O10 2.5602(11) . ?
Ce01 O4 2.6259(12) . ?
Ce01 O7 2.5702(12) . ?
Ce01 O9 2.5729(12) . ?
Ce01 O2 2.5014(11) . ?
Ce01 N2 2.7107(12) . ?
Ce01 O1 2.4421(12) . ?
Ce01 O6 2.5783(12) . ?
Ce01 O3 2.5809(12) . ?
Ce01 N7 2.9961(13) . ?
Ce01 N3 2.6542(13) . ?
Ce01 N6 3.0005(14) . ?
O10 N7 1.2721(17) . ?
O4 N5 1.273(2) . ?
O7 N6 1.2774(18) . ?
N4 C18 1.3273(19) . ?
N4 C19 1.474(2) . ?
N4 C21 1.478(2) . ?
O9 N7 1.2689(18) . ?
O2 C18 1.2573(19) . ?
N2 C1 1.3374(18) . ?
N2 C7 1.3485(18) . ?
O1 C13 1.2497(19) . ?
O11 N7 1.2186(17) . ?
O6 N6 1.2694(18) . ?
O3 N5 1.268(2) . ?
O5 N5 1.2217(19) . ?
O8 N6 1.2191(19) . ?
N3 C8 1.3522(18) . ?
N3 C12 1.3383(18) . ?
C1 C2 1.407(2) . ?
C1 C13 1.516(2) . ?
C8 C7 1.4468(19) . ?
C8 C9 1.410(2) . ?
C3 H3 0.9500 . ?
C3 C2 1.372(2) . ?
C3 C4 1.406(2) . ?
C7 C4 1.413(2) . ?
C2 H2 0.9500 . ?
C11 H11 0.9500 . ?
C11 C12 1.405(2) . ?
C11 C10 1.378(2) . ?
C12 C18 1.517(2) . ?
N1 C13 1.329(2) . ?
N1 C00Z 1.489(2) . ?
N1 C16 1.481(2) . ?
N1 C14 1.583(13) . ?
C4 C5 1.434(2) . ?
C5 H5 0.9500 . ?
C5 C6 1.354(2) . ?
C6 H6 0.9500 . ?
C6 C9 1.435(2) . ?
C9 C10 1.406(2) . ?
C19 H19A 0.9900 . ?
C19 H19B 0.9900 . ?
C19 H19C 0.9900 . ?
C19 H19D 0.9900 . ?
C19 C20 1.534(3) . ?
C19 C23 1.559(6) . ?
C10 H10 0.9500 . ?
C00Z H00A 0.9900 . ?
C00Z H00B 0.9900 . ?
C00Z C15 1.482(3) . ?
C16 H16A 0.9900 . ?
C16 H16B 0.9900 . ?
C16 C17 1.508(3) . ?
C17 H17A 0.9800 . ?
C17 H17B 0.9800 . ?
C17 H17C 0.9800 . ?
C15 H15A 0.9800 . ?
C15 H15B 0.9800 . ?
C15 H15C 0.9800 . ?
C15 H15D 0.9800 . ?
C15 H15E 0.9800 . ?
C15 H15F 0.9800 . ?
C15 C14 1.359(14) . ?
C21 H21A 0.9900 . ?
C21 H21B 0.9900 . ?
C21 C22 1.514(3) . ?
C22 H22A 0.9800 . ?
C22 H22B 0.9800 . ?
C22 H22C 0.9800 . ?
C20 H20A 0.9800 . ?
C20 H20B 0.9800 . ?
C20 H20C 0.9800 . ?
C23 H23A 0.9800 . ?
C23 H23B 0.9800 . ?
C23 H23C 0.9800 . ?
C14 H14A 0.9900 . ?
C14 H14B 0.9900 . ?

loop_
_geom_torsion_atom_site_label_1
_geom_torsion_atom_site_label_2
_geom_torsion_atom_site_label_3
_geom_torsion_atom_site_label_4
_geom_torsion
_geom_torsion_site_symmetry_1
_geom_torsion_site_symmetry_2
_geom_torsion_site_symmetry_3
_geom_torsion_site_symmetry_4
_geom_torsion_publ_flag
Ce01 O10 N7 O9 0.52(14) . . . . ?
Ce01 O10 N7 O11 -179.80(13) . . . . ?
Ce01 O4 N5 O3 -15.51(14) . . . . ?
Ce01 O4 N5 O5 164.35(14) . . . . ?
Ce01 O7 N6 O6 -8.20(14) . . . . ?
Ce01 O7 N6 O8 171.11(14) . . . . ?
Ce01 O9 N7 O10 -0.52(14) . . . . ?
Ce01 O9 N7 O11 179.81(13) . . . . ?
Ce01 O2 C18 N4 135.06(12) . . . . ?
Ce01 O2 C18 C12 -45.75(16) . . . . ?
Ce01 N2 C1 C2 -178.61(11) . . . . ?
Ce01 N2 C1 C13 -0.55(15) . . . . ?
Ce01 N2 C7 C8 0.87(17) . . . . ?
Ce01 N2 C7 C4 179.83(10) . . . . ?
Ce01 O1 C13 C1 20.5(2) . . . . ?
Ce01 O1 C13 N1 -158.90(12) . . . . ?
Ce01 O6 N6 O7 8.17(14) . . . . ?
Ce01 O6 N6 O8 -171.13(14) . . . . ?
Ce01 O3 N5 O4 15.85(14) . . . . ?
Ce01 O3 N5 O5 -164.01(14) . . . . ?
Ce01 N3 C8 C7 -2.87(17) . . . . ?
Ce01 N3 C8 C9 179.39(11) . . . . ?
Ce01 N3 C12 C11 179.67(11) . . . . ?
Ce01 N3 C12 C18 4.85(15) . . . . ?
N2 C1 C2 C3 -1.5(2) . . . . ?
N2 C1 C13 O1 -10.84(19) . . . . ?
N2 C1 C13 N1 168.54(15) . . . . ?
N2 C7 C4 C3 -0.9(2) . . . . ?
N2 C7 C4 C5 -179.56(14) . . . . ?
N3 C8 C7 N2 1.25(19) . . . . ?
N3 C8 C7 C4 -177.75(13) . . . . ?
N3 C8 C9 C6 178.45(14) . . . . ?
N3 C8 C9 C10 0.5(2) . . . . ?
N3 C12 C18 N4 -155.55(14) . . . . ?
N3 C12 C18 O2 25.26(18) . . . . ?
C1 N2 C7 C8 -179.32(13) . . . . ?
C1 N2 C7 C4 -0.4(2) . . . . ?
C8 N3 C12 C11 -0.4(2) . . . . ?
C8 N3 C12 C18 -175.26(12) . . . . ?
C8 C7 C4 C3 178.06(14) . . . . ?
C8 C7 C4 C5 -0.6(2) . . . . ?
C8 C9 C10 C11 0.4(2) . . . . ?
C3 C4 C5 C6 -178.24(16) . . . . ?
C7 N2 C1 C2 1.6(2) . . . . ?
C7 N2 C1 C13 179.64(12) . . . . ?
C7 C8 C9 C6 0.7(2) . . . . ?
C7 C8 C9 C10 -177.20(14) . . . . ?
C7 C4 C5 C6 0.3(2) . . . . ?
C2 C1 C13 O1 167.08(15) . . . . ?
C2 C1 C13 N1 -13.5(2) . . . . ?
C2 C3 C4 C7 0.9(2) . . . . ?
C2 C3 C4 C5 179.56(16) . . . . ?
C11 C12 C18 N4 29.9(2) . . . . ?
C11 C12 C18 O2 -149.33(15) . . . . ?
C12 N3 C8 C7 177.24(13) . . . . ?
C12 N3 C8 C9 -0.5(2) . . . . ?
C12 C11 C10 C9 -1.3(2) . . . . ?
C18 N4 C19 C20 -106.4(2) . . . . ?
C18 N4 C19 C23 57.7(3) . . . . ?
C18 N4 C21 C22 -91.34(19) . . . . ?
C4 C3 C2 C1 0.2(2) . . . . ?
C4 C5 C6 C9 0.5(3) . . . . ?
C5 C6 C9 C8 -1.0(2) . . . . ?
C5 C6 C9 C10 176.80(16) . . . . ?
C13 C1 C2 C3 -179.24(15) . . . . ?
C13 N1 C00Z C15 105.3(2) . . . . ?
C13 N1 C16 C17 88.3(2) . . . . ?
C13 N1 C14 C15 -139.1(10) . . . . ?
C6 C9 C10 C11 -177.46(15) . . . . ?
C9 C8 C7 N2 179.06(13) . . . . ?
C9 C8 C7 C4 0.1(2) . . . . ?
C19 N4 C18 O2 -169.73(15) . . . . ?
C19 N4 C18 C12 11.1(2) . . . . ?
C19 N4 C21 C22 80.77(19) . . . . ?
C10 C11 C12 N3 1.4(2) . . . . ?
C10 C11 C12 C18 175.39(14) . . . . ?
C00Z N1 C13 O1 166.08(18) . . . . ?
C00Z N1 C13 C1 -13.3(3) . . . . ?
C00Z N1 C16 C17 -81.5(2) . . . . ?
C16 N1 C13 O1 -2.1(2) . . . . ?
C16 N1 C13 C1 178.51(15) . . . . ?
C16 N1 C00Z C15 -86.2(2) . . . . ?
C16 N1 C14 C15 92.4(11) . . . . ?
C21 N4 C18 O2 1.3(2) . . . . ?
C21 N4 C18 C12 -177.83(15) . . . . ?
C21 N4 C19 C20 82.3(2) . . . . ?
C21 N4 C19 C23 -113.6(3) . . . . ?
C14 N1 C13 O1 -126.5(6) . . . . ?
C14 N1 C13 C1 54.2(6) . . . . ?
C14 N1 C16 C17 -148.4(6) . . . . ?
